data_4324460
loop_
_publ_author_name
'Zachariah M. Heiden'
'Michael Schedler'
'Douglas W. Stephan'

_publ_contact_author
; 
Douglas W. Stephan 
University of Toronto 
Department of Chemistry 
80 St. George St. 
Toronto, Ontario M5S 3H6 
Canada
;
_publ_contact_author_email dstephan@chem.utoronto.ca
_publ_contact_author_fax '1  416 978 8940'
_publ_contact_author_phone '1  416 946 3294'
_publ_section_title
;
 Synthesis and Reactivity of o-Benzylphosphino- and
 o-\a-Methylbenzyl(N,N-dimethyl)amine-Boranes
;
_journal_name_full 'Inorganic Chemistry'
_journal_page_first 1470
_journal_page_last 1479
_journal_paper_doi 10.1021/ic102044z
_journal_volume 50
_journal_year 2011
_chemical_formula_moiety 'C22 H14 B F10 N'
_chemical_formula_sum 'C22 H14 B F10 N'
_chemical_formula_weight 493.15
_chemical_name_systematic
; 
 ? 
;
_space_group_IT_number 14
_symmetry_cell_setting monoclinic
_symmetry_space_group_name_Hall '-P 2ybc'
_symmetry_space_group_name_H-M 'P 1 21/c 1'
_atom_sites_solution_hydrogens geom
_atom_sites_solution_primary direct
_atom_sites_solution_secondary difmap
_audit_creation_method SHELXL-97
_cell_angle_alpha 90.00
_cell_angle_beta 91.982(2)
_cell_angle_gamma 90.00
_cell_formula_units_Z 8
_cell_length_a 12.6394(4)
_cell_length_b 19.7683(7)
_cell_length_c 15.9329(5)
_cell_measurement_reflns_used 3015
_cell_measurement_temperature 296(2)
_cell_measurement_theta_max 18.26
_cell_measurement_theta_min 2.43
_cell_volume 3978.6(2)
_computing_cell_refinement 'Bruker SMART'
_computing_data_collection 'Bruker SMART'
_computing_data_reduction 'Bruker SAINT'
_computing_molecular_graphics 'Bruker SHELXTL'
_computing_publication_material 'Bruker SHELXTL'
_computing_structure_refinement 'Bruker SHELXTL'
_computing_structure_solution 'Bruker SHELXTL'
_diffrn_ambient_temperature 296(2)
_diffrn_measured_fraction_theta_full 0.998
_diffrn_measured_fraction_theta_max 0.998
_diffrn_measurement_device_type 'CCD area detector'
_diffrn_measurement_method 'phi and omega scans'
_diffrn_radiation_monochromator graphite
_diffrn_radiation_source 'fine-focus sealed tube'
_diffrn_radiation_type MoK\a
_diffrn_radiation_wavelength 0.71073
_diffrn_reflns_av_R_equivalents 0.0781
_diffrn_reflns_av_sigmaI/netI 0.0580
_diffrn_reflns_limit_h_max 9
_diffrn_reflns_limit_h_min -11
_diffrn_reflns_limit_k_max 17
_diffrn_reflns_limit_k_min -17
_diffrn_reflns_limit_l_max 14
_diffrn_reflns_limit_l_min -14
_diffrn_reflns_number 16566
_diffrn_reflns_theta_full 18.31
_diffrn_reflns_theta_max 18.31
_diffrn_reflns_theta_min 1.61
_exptl_absorpt_coefficient_mu 0.161
_exptl_absorpt_correction_type none
_exptl_crystal_colour colourless
_exptl_crystal_density_diffrn 1.647
_exptl_crystal_description irregular
_exptl_crystal_F_000 1984
_refine_diff_density_max 0.153
_refine_diff_density_min -0.166
_refine_diff_density_rms 0.038
_refine_ls_extinction_method none
_refine_ls_goodness_of_fit_ref 0.890
_refine_ls_hydrogen_treatment none
_refine_ls_matrix_type full
_refine_ls_number_parameters 619
_refine_ls_number_reflns 2874
_refine_ls_number_restraints 0
_refine_ls_restrained_S_all 0.890
_refine_ls_R_factor_all 0.0460
_refine_ls_R_factor_gt 0.0285
_refine_ls_shift/su_max 0.000
_refine_ls_shift/su_mean 0.000
_refine_ls_structure_factor_coef Fsqd
_refine_ls_weighting_details 'calc w=1/[\s^2^(Fo^2^)+(0.0199P)^2^+0.0000P] where P=(Fo^2^+2Fc^2^)/3'
_refine_ls_weighting_scheme calc
_refine_ls_wR_factor_gt 0.0473
_refine_ls_wR_factor_ref 0.0508
_reflns_number_gt 2119
_reflns_number_total 2874
_reflns_threshold_expression >2sigma(I)
_cod_data_source_file ic102044z_si_003_09.cif
_cod_data_source_block zmh001_14_complex13
_cod_original_sg_symbol_Hall '-P 2ybc '
_cod_original_sg_symbol_H-M 'P 1 21/c 1 '
_cod_database_code 4324460

loop_
_symmetry_equiv_pos_as_xyz
'x, y, z'
'-x, y+1/2, -z+1/2'
'-x, -y, -z'
'x, -y-1/2, z-1/2'

loop_
_atom_site_label
_atom_site_type_symbol
_atom_site_fract_x
_atom_site_fract_y
_atom_site_fract_z
_atom_site_U_iso_or_equiv
_atom_site_adp_type
_atom_site_occupancy
_atom_site_symmetry_multiplicity
_atom_site_calc_flag
_atom_site_refinement_flags
F1 F 0.46412(16) 0.14255(11) -0.04580(14) 0.0523(7) Uani 1 1 d .
F2 F 0.62835(18) 0.06573(12) -0.04082(15) 0.0677(8) Uani 1 1 d .
F3 F 0.69537(19) 0.00235(12) 0.10416(13) 0.0593(7) Uani 1 1 d .
F4 F 0.58880(16) 0.02564(11) 0.24675(15) 0.0540(7) Uani 1 1 d .
F5 F 0.42005(15) 0.10382(10) 0.24463(13) 0.0401(6) Uani 1 1 d .
F6 F 0.24921(16) 0.03756(10) 0.08862(13) 0.0431(6) Uani 1 1 d .
F7 F 0.11340(17) -0.02914(12) 0.18149(12) 0.0502(7) Uani 1 1 d .
F8 F 0.01784(17) 0.03390(11) 0.31027(13) 0.0475(6) Uani 1 1 d .
F9 F 0.05924(15) 0.16628(11) 0.34209(12) 0.0381(6) Uani 1 1 d .
F10 F 0.18974(14) 0.23471(11) 0.24855(11) 0.0300(6) Uani 1 1 d .
F11 F 0.00596(14) 0.82029(10) 0.22644(13) 0.0358(6) Uani 1 1 d .
F12 F -0.15943(16) 0.89950(10) 0.22518(14) 0.0474(6) Uani 1 1 d .
F13 F -0.21512(18) 0.96746(11) 0.36515(13) 0.0479(6) Uani 1 1 d .
F14 F -0.09803(15) 0.95122(11) 0.51031(14) 0.0428(6) Uani 1 1 d .
F15 F 0.06859(15) 0.87098(10) 0.51559(13) 0.0364(6) Uani 1 1 d .
F16 F 0.20853(15) 0.94066(10) 0.35186(13) 0.0351(6) Uani 1 1 d .
F17 F 0.33055(15) 1.02273(13) 0.44233(13) 0.0454(6) Uani 1 1 d .
F18 F 0.44664(17) 0.97642(11) 0.57728(12) 0.0480(7) Uani 1 1 d .
F19 F 0.43808(16) 0.84255(11) 0.61789(13) 0.0456(6) Uani 1 1 d .
F20 F 0.31614(15) 0.75893(12) 0.52974(12) 0.0391(6) Uani 1 1 d .
N1 N 0.2645(2) 0.21127(15) 0.02689(16) 0.0234(8) Uani 1 1 d .
N2 N 0.2227(2) 0.76486(15) 0.30433(17) 0.0259(8) Uani 1 1 d .
C1 C 0.3726(3) 0.24748(19) 0.1490(3) 0.0195(10) Uani 1 1 d .
C2 C 0.4105(3) 0.2666(2) 0.2288(2) 0.0244(10) Uani 1 1 d .
H2 H 0.4070 0.2363 0.2732 0.029 Uiso 1 1 calc R
C3 C 0.4534(3) 0.3302(2) 0.2426(2) 0.0303(11) Uani 1 1 d .
H3 H 0.4778 0.3422 0.2963 0.036 Uiso 1 1 calc R
C4 C 0.4603(3) 0.3761(2) 0.1780(3) 0.0323(11) Uani 1 1 d .
H4 H 0.4890 0.4188 0.1879 0.039 Uiso 1 1 calc R
C5 C 0.4239(3) 0.3581(2) 0.0980(3) 0.0295(10) Uani 1 1 d .
H5 H 0.4279 0.3886 0.0538 0.035 Uiso 1 1 calc R
C6 C 0.3817(3) 0.2943(2) 0.0845(2) 0.0200(10) Uani 1 1 d .
C7 C 0.3405(3) 0.26698(18) 0.0014(2) 0.0244(10) Uani 1 1 d .
H7 H 0.4000 0.2450 -0.0254 0.029 Uiso 1 1 calc R
C8 C 0.2951(3) 0.31841(18) -0.0601(2) 0.0346(11) Uani 1 1 d .
H8A H 0.2455 0.3468 -0.0324 0.052 Uiso 1 1 calc R
H8B H 0.2597 0.2954 -0.1061 0.052 Uiso 1 1 calc R
H8C H 0.3513 0.3457 -0.0809 0.052 Uiso 1 1 calc R
C9 C 0.2349(3) 0.16318(18) -0.0429(2) 0.0379(11) Uani 1 1 d .
H9A H 0.1885 0.1290 -0.0223 0.057 Uiso 1 1 calc R
H9B H 0.2977 0.1423 -0.0631 0.057 Uiso 1 1 calc R
H9C H 0.1996 0.1875 -0.0878 0.057 Uiso 1 1 calc R
C10 C 0.1626(3) 0.24362(17) 0.0507(2) 0.0314(11) Uani 1 1 d .
H10A H 0.1305 0.2654 0.0024 0.047 Uiso 1 1 calc R
H10B H 0.1766 0.2765 0.0939 0.047 Uiso 1 1 calc R
H10C H 0.1156 0.2096 0.0709 0.047 Uiso 1 1 calc R
C11 C 0.4259(3) 0.12726(18) 0.0989(3) 0.0262(10) Uani 1 1 d .
C12 C 0.4876(4) 0.1144(2) 0.0303(3) 0.0333(11) Uani 1 1 d .
C13 C 0.5757(4) 0.0740(2) 0.0307(3) 0.0370(12) Uani 1 1 d .
C14 C 0.6097(4) 0.0435(2) 0.1023(4) 0.0397(12) Uani 1 1 d .
C15 C 0.5554(4) 0.0539(2) 0.1735(3) 0.0350(11) Uani 1 1 d .
C16 C 0.4679(4) 0.0950(2) 0.1701(3) 0.0290(11) Uani 1 1 d .
C17 C 0.2335(3) 0.1390(2) 0.1657(2) 0.0224(10) Uani 1 1 d .
C18 C 0.2057(3) 0.0718(3) 0.1525(3) 0.0286(11) Uani 1 1 d .
C19 C 0.1365(4) 0.0361(2) 0.1998(3) 0.0311(11) Uani 1 1 d .
C20 C 0.0891(3) 0.0672(3) 0.2641(3) 0.0295(11) Uani 1 1 d .
C21 C 0.1090(3) 0.1335(3) 0.2797(2) 0.0268(10) Uani 1 1 d .
C22 C 0.1781(3) 0.1677(2) 0.2303(3) 0.0224(10) Uani 1 1 d .
C23 C 0.1290(3) 0.7268(2) 0.4277(3) 0.0230(10) Uani 1 1 d .
C24 C 0.0998(3) 0.7077(2) 0.5081(3) 0.0305(11) Uani 1 1 d .
H24 H 0.0991 0.7399 0.5507 0.037 Uiso 1 1 calc R
C25 C 0.0718(3) 0.6416(3) 0.5251(3) 0.0384(11) Uani 1 1 d .
H25 H 0.0523 0.6299 0.5789 0.046 Uiso 1 1 calc R
C26 C 0.0726(3) 0.5927(2) 0.4631(3) 0.0434(12) Uani 1 1 d .
H26 H 0.0553 0.5482 0.4756 0.052 Uiso 1 1 calc R
C27 C 0.0995(3) 0.6101(2) 0.3822(3) 0.0372(11) Uani 1 1 d .
H27 H 0.0999 0.5776 0.3400 0.045 Uiso 1 1 calc R
C28 C 0.1253(3) 0.6763(3) 0.3655(2) 0.0262(10) Uani 1 1 d .
C29 C 0.1540(3) 0.70391(18) 0.2807(2) 0.0265(10) Uani 1 1 d .
H29 H 0.0887 0.7212 0.2535 0.032 Uiso 1 1 calc R
C30 C 0.2022(3) 0.65403(18) 0.2204(2) 0.0408(12) Uani 1 1 d .
H30A H 0.2597 0.6305 0.2485 0.061 Uiso 1 1 calc R
H30B H 0.2280 0.6780 0.1729 0.061 Uiso 1 1 calc R
H30C H 0.1493 0.6220 0.2018 0.061 Uiso 1 1 calc R
C31 C 0.2413(3) 0.81228(18) 0.2336(2) 0.0370(11) Uani 1 1 d .
H31A H 0.2821 0.8502 0.2539 0.056 Uiso 1 1 calc R
H431 H 0.1746 0.8278 0.2104 0.056 Uiso 1 1 calc R
H31C H 0.2793 0.7893 0.1909 0.056 Uiso 1 1 calc R
C32 C 0.3305(3) 0.73880(18) 0.3321(2) 0.0335(11) Uani 1 1 d .
H32A H 0.3634 0.7177 0.2854 0.050 Uiso 1 1 calc R
H32B H 0.3231 0.7063 0.3763 0.050 Uiso 1 1 calc R
H32C H 0.3735 0.7758 0.3522 0.050 Uiso 1 1 calc R
C33 C 0.0541(3) 0.84250(18) 0.3706(3) 0.0230(10) Uani 1 1 d .
C34 C 0.0160(4) 0.8774(2) 0.4396(3) 0.0272(11) Uani 1 1 d .
C35 C -0.0706(4) 0.9186(2) 0.4392(3) 0.0288(11) Uani 1 1 d .
C36 C -0.1306(3) 0.9265(2) 0.3675(4) 0.0296(11) Uani 1 1 d .
C37 C -0.1018(4) 0.8921(2) 0.2977(3) 0.0290(11) Uani 1 1 d .
C38 C -0.0131(4) 0.8519(2) 0.3008(3) 0.0261(11) Uani 1 1 d .
C39 C 0.2504(3) 0.8456(2) 0.4372(2) 0.0225(10) Uani 1 1 d .
C40 C 0.2618(3) 0.9128(3) 0.4190(2) 0.0227(10) Uani 1 1 d .
C41 C 0.3244(4) 0.9569(2) 0.4634(3) 0.0290(11) Uani 1 1 d .
C42 C 0.3829(3) 0.9344(3) 0.5313(3) 0.0299(11) Uani 1 1 d .
C43 C 0.3788(3) 0.8678(3) 0.5520(2) 0.0263(10) Uani 1 1 d .
C44 C 0.3140(3) 0.8248(2) 0.5054(3) 0.0259(10) Uani 1 1 d .
B1 B 0.3231(3) 0.1786(2) 0.1134(2) 0.0236(12) Uani 1 1 d .
B2 B 0.1639(3) 0.7970(2) 0.3885(2) 0.0241(12) Uani 1 1 d .

loop_
_atom_site_aniso_label
_atom_site_aniso_U_11
_atom_site_aniso_U_22
_atom_site_aniso_U_33
_atom_site_aniso_U_23
_atom_site_aniso_U_13
_atom_site_aniso_U_12
F1 0.0628(17) 0.0687(19) 0.0261(15) 0.0041(14) 0.0121(12) 0.0345(14)
F2 0.0669(19) 0.080(2) 0.0574(18) -0.0091(15) 0.0217(16) 0.0389(15)
F3 0.0485(17) 0.0460(17) 0.0835(19) 0.0008(14) 0.0031(14) 0.0236(15)
F4 0.0489(17) 0.0546(18) 0.0573(17) 0.0237(14) -0.0121(14) 0.0086(13)
F5 0.0373(15) 0.0511(17) 0.0315(15) 0.0118(12) -0.0042(12) 0.0046(12)
F6 0.0528(16) 0.0311(16) 0.0455(15) -0.0130(13) 0.0060(13) 0.0012(12)
F7 0.0666(18) 0.0283(17) 0.0552(16) -0.0016(14) -0.0061(13) -0.0120(14)
F8 0.0490(16) 0.0489(17) 0.0447(15) 0.0102(13) 0.0012(13) -0.0143(13)
F9 0.0350(14) 0.0495(17) 0.0301(13) 0.0007(13) 0.0059(12) -0.0022(12)
F10 0.0332(15) 0.0283(17) 0.0289(13) -0.0010(11) 0.0056(10) -0.0012(11)
F11 0.0350(14) 0.0449(16) 0.0270(14) -0.0020(13) -0.0053(11) 0.0030(11)
F12 0.0444(16) 0.0552(18) 0.0416(15) 0.0047(13) -0.0146(13) 0.0103(12)
F13 0.0373(16) 0.0438(17) 0.0623(17) 0.0020(13) -0.0017(13) 0.0123(14)
F14 0.0370(15) 0.0468(17) 0.0452(16) -0.0083(13) 0.0086(12) 0.0020(12)
F15 0.0314(14) 0.0515(17) 0.0267(14) -0.0002(12) 0.0039(12) 0.0020(11)
F16 0.0342(14) 0.0345(15) 0.0359(14) 0.0109(12) -0.0089(12) -0.0042(11)
F17 0.0430(16) 0.0325(18) 0.0606(16) -0.0027(14) -0.0007(12) -0.0058(12)
F18 0.0430(16) 0.0555(19) 0.0450(15) -0.0129(13) -0.0053(13) -0.0136(14)
F19 0.0361(15) 0.0637(18) 0.0361(14) 0.0038(13) -0.0100(13) -0.0068(13)
F20 0.0355(15) 0.0419(18) 0.0391(14) 0.0081(13) -0.0088(11) -0.0014(12)
N1 0.024(2) 0.029(2) 0.0170(19) -0.0043(18) -0.0010(16) 0.0053(19)
N2 0.021(2) 0.032(2) 0.024(2) 0.0047(18) 0.0017(17) -0.0025(19)
C1 0.016(2) 0.028(3) 0.015(3) -0.006(3) 0.000(2) 0.008(2)
C2 0.018(3) 0.027(3) 0.028(3) 0.003(2) 0.005(2) 0.004(2)
C3 0.029(3) 0.037(3) 0.025(3) -0.009(3) 0.003(2) 0.000(2)
C4 0.037(3) 0.023(3) 0.037(3) -0.006(3) 0.006(2) 0.001(2)
C5 0.029(3) 0.028(4) 0.032(3) 0.008(2) 0.009(2) 0.007(2)
C6 0.021(3) 0.023(3) 0.016(3) 0.002(3) 0.003(2) 0.008(2)
C7 0.023(3) 0.031(3) 0.020(3) 0.005(2) 0.004(2) 0.005(2)
C8 0.040(3) 0.036(3) 0.028(2) 0.004(2) 0.002(2) 0.003(2)
C9 0.049(3) 0.040(3) 0.025(2) -0.008(2) -0.008(2) 0.002(2)
C10 0.026(3) 0.035(3) 0.033(2) 0.003(2) 0.000(2) 0.011(2)
C11 0.039(3) 0.023(3) 0.016(3) -0.003(2) 0.000(3) 0.000(2)
C12 0.048(4) 0.027(3) 0.025(4) 0.005(3) -0.004(3) 0.011(3)
C13 0.040(4) 0.033(3) 0.038(4) -0.006(3) 0.006(3) 0.017(3)
C14 0.024(3) 0.028(3) 0.067(4) -0.004(3) -0.004(4) 0.021(3)
C15 0.034(4) 0.026(3) 0.045(4) 0.007(3) -0.001(3) 0.007(3)
C16 0.029(3) 0.032(3) 0.027(4) -0.002(3) 0.011(3) -0.004(3)
C17 0.022(3) 0.027(4) 0.018(3) -0.007(2) -0.006(2) 0.007(3)
C18 0.030(3) 0.035(4) 0.020(3) -0.008(3) 0.000(3) 0.004(3)
C19 0.040(3) 0.020(4) 0.033(3) -0.003(3) -0.006(3) -0.002(3)
C20 0.030(3) 0.036(4) 0.023(3) 0.011(3) 0.004(3) -0.015(3)
C21 0.030(3) 0.030(4) 0.021(3) -0.003(3) 0.003(3) -0.002(3)
C22 0.028(3) 0.011(3) 0.028(3) 0.003(3) -0.009(2) -0.004(3)
C23 0.018(3) 0.030(3) 0.020(3) -0.003(3) -0.005(2) -0.003(2)
C24 0.025(3) 0.036(4) 0.030(3) 0.005(2) -0.005(2) -0.001(2)
C25 0.040(3) 0.043(4) 0.032(3) 0.013(3) 0.000(2) -0.004(3)
C26 0.045(3) 0.037(4) 0.048(3) 0.012(3) -0.006(3) -0.011(2)
C27 0.041(3) 0.036(4) 0.034(4) 0.003(3) -0.003(2) -0.007(2)
C28 0.016(3) 0.035(3) 0.027(3) 0.007(3) -0.004(2) -0.005(2)
C29 0.023(3) 0.027(3) 0.029(3) -0.006(2) -0.002(2) -0.004(2)
C30 0.040(3) 0.038(3) 0.044(3) -0.011(2) 0.004(2) -0.003(2)
C31 0.041(3) 0.043(3) 0.027(3) 0.004(2) 0.009(2) -0.008(2)
C32 0.024(3) 0.041(3) 0.035(3) -0.004(2) 0.002(2) -0.001(2)
C33 0.023(3) 0.028(3) 0.018(3) 0.003(3) -0.002(3) -0.003(2)
C34 0.022(3) 0.036(3) 0.023(4) 0.006(3) -0.007(3) -0.007(3)
C35 0.025(3) 0.031(3) 0.030(4) -0.006(3) 0.007(3) -0.003(3)
C36 0.014(3) 0.024(3) 0.051(4) 0.006(3) 0.001(3) 0.007(2)
C37 0.027(4) 0.032(3) 0.028(4) 0.002(3) -0.007(3) -0.001(3)
C38 0.030(3) 0.024(3) 0.025(4) -0.005(2) 0.011(3) -0.003(3)
C39 0.019(3) 0.024(4) 0.024(3) 0.005(3) 0.002(2) 0.004(3)
C40 0.018(3) 0.031(4) 0.019(3) -0.007(3) -0.005(2) -0.003(3)
C41 0.031(3) 0.019(4) 0.037(3) 0.004(3) 0.004(3) 0.008(3)
C42 0.021(3) 0.031(4) 0.038(4) -0.018(3) 0.006(3) -0.013(3)
C43 0.018(3) 0.044(4) 0.016(3) -0.002(3) -0.004(2) 0.004(3)
C44 0.027(3) 0.020(3) 0.030(3) 0.004(3) 0.009(3) -0.001(3)
B1 0.022(3) 0.027(3) 0.022(3) 0.000(3) 0.004(3) 0.004(3)
B2 0.027(3) 0.027(4) 0.018(3) -0.002(3) 0.002(3) -0.001(3)

loop_
_atom_type_symbol
_atom_type_description
_atom_type_scat_dispersion_real
_atom_type_scat_dispersion_imag
_atom_type_scat_source
C C 0.0033 0.0016 'International Tables Vol C Tables 4.2.6.8 and 6.1.1.4'
H H 0.0000 0.0000 'International Tables Vol C Tables 4.2.6.8 and 6.1.1.4'
B B 0.0013 0.0007 'International Tables Vol C Tables 4.2.6.8 and 6.1.1.4'
N N 0.0061 0.0033 'International Tables Vol C Tables 4.2.6.8 and 6.1.1.4'
F F 0.0171 0.0103 'International Tables Vol C Tables 4.2.6.8 and 6.1.1.4'

loop_
_geom_angle_atom_site_label_1
_geom_angle_atom_site_label_2
_geom_angle_atom_site_label_3
_geom_angle
C10 N1 C9 105.3(3)
C10 N1 C7 108.3(3)
C9 N1 C7 113.8(3)
C10 N1 B1 108.5(2)
C9 N1 B1 117.3(3)
C7 N1 B1 103.5(3)
C31 N2 C32 105.8(3)
C31 N2 C29 114.4(3)
C32 N2 C29 107.7(3)
C31 N2 B2 116.8(3)
C32 N2 B2 108.4(2)
C29 N2 B2 103.4(3)
C6 C1 C2 117.3(3)
C6 C1 B1 110.4(4)
C2 C1 B1 132.3(4)
C3 C2 C1 120.7(3)
C3 C2 H2 119.7
C1 C2 H2 119.7
C4 C3 C2 121.0(3)
C4 C3 H3 119.5
C2 C3 H3 119.5
C3 C4 C5 119.4(4)
C3 C4 H4 120.3
C5 C4 H4 120.3
C6 C5 C4 119.4(3)
C6 C5 H5 120.3
C4 C5 H5 120.3
C5 C6 C1 122.3(3)
C5 C6 C7 125.7(4)
C1 C6 C7 112.0(4)
C6 C7 C8 116.2(3)
C6 C7 N1 103.2(3)
C8 C7 N1 115.5(3)
C6 C7 H7 107.2
C8 C7 H7 107.2
N1 C7 H7 107.2
C7 C8 H8A 109.5
C7 C8 H8B 109.5
H8A C8 H8B 109.5
C7 C8 H8C 109.5
H8A C8 H8C 109.5
H8B C8 H8C 109.5
N1 C9 H9A 109.5
N1 C9 H9B 109.5
H9A C9 H9B 109.5
N1 C9 H9C 109.5
H9A C9 H9C 109.5
H9B C9 H9C 109.5
N1 C10 H10A 109.5
N1 C10 H10B 109.5
H10A C10 H10B 109.5
N1 C10 H10C 109.5
H10A C10 H10C 109.5
H10B C10 H10C 109.5
C12 C11 C16 110.4(3)
C12 C11 B1 132.9(4)
C16 C11 B1 116.3(4)
F1 C12 C13 113.3(4)
F1 C12 C11 121.1(4)
C13 C12 C11 125.6(4)
C14 C13 F2 120.6(5)
C14 C13 C12 120.0(4)
F2 C13 C12 119.4(5)
C13 C14 F3 121.3(5)
C13 C14 C15 118.9(4)
F3 C14 C15 119.9(5)
F4 C15 C14 120.4(5)
F4 C15 C16 120.5(5)
C14 C15 C16 119.0(4)
F5 C16 C15 115.0(4)
F5 C16 C11 118.9(4)
C15 C16 C11 126.1(4)
C22 C17 C18 111.8(4)
C22 C17 B1 124.2(4)
C18 C17 B1 124.0(4)
F6 C18 C19 116.0(5)
F6 C18 C17 118.9(5)
C19 C18 C17 125.0(4)
F7 C19 C20 119.9(5)
F7 C19 C18 120.7(5)
C20 C19 C18 119.4(4)
F8 C20 C19 120.8(5)
F8 C20 C21 119.5(5)
C19 C20 C21 119.6(4)
C20 C21 F9 120.5(5)
C20 C21 C22 119.2(4)
F9 C21 C22 120.3(5)
F10 C22 C21 115.0(4)
F10 C22 C17 120.1(4)
C21 C22 C17 124.9(4)
C24 C23 C28 116.9(3)
C24 C23 B2 132.9(4)
C28 C23 B2 110.2(4)
C25 C24 C23 120.7(4)
C25 C24 H24 119.6
C23 C24 H24 119.6
C26 C25 C24 120.9(4)
C26 C25 H25 119.6
C24 C25 H25 119.6
C25 C26 C27 119.9(4)
C25 C26 H26 120.1
C27 C26 H26 120.1
C28 C27 C26 118.9(4)
C28 C27 H27 120.6
C26 C27 H27 120.6
C27 C28 C23 122.7(3)
C27 C28 C29 125.6(4)
C23 C28 C29 111.7(4)
C28 C29 C30 116.4(3)
C28 C29 N2 102.5(3)
C30 C29 N2 115.5(3)
C28 C29 H29 107.3
C30 C29 H29 107.3
N2 C29 H29 107.3
C29 C30 H30A 109.5
C29 C30 H30B 109.5
H30A C30 H30B 109.5
C29 C30 H30C 109.5
H30A C30 H30C 109.5
H30B C30 H30C 109.5
N2 C31 H31A 109.5
N2 C31 H431 109.5
H31A C31 H431 109.5
N2 C31 H31C 109.5
H31A C31 H31C 109.5
H431 C31 H31C 109.5
N2 C32 H32A 109.5
N2 C32 H32B 109.5
H32A C32 H32B 109.5
N2 C32 H32C 109.5
H32A C32 H32C 109.5
H32B C32 H32C 109.5
C38 C33 C34 110.3(3)
C38 C33 B2 133.7(4)
C34 C33 B2 116.0(4)
C35 C34 F15 115.1(5)
C35 C34 C33 126.1(4)
F15 C34 C33 118.7(5)
C36 C35 F14 119.7(5)
C36 C35 C34 119.8(4)
F14 C35 C34 120.5(5)
F13 C36 C35 121.0(5)
F13 C36 C37 120.9(5)
C35 C36 C37 118.1(4)
F12 C37 C36 119.5(5)
F12 C37 C38 120.5(5)
C36 C37 C38 120.0(4)
F11 C38 C37 113.7(4)
F11 C38 C33 120.7(5)
C37 C38 C33 125.6(4)
C40 C39 C44 113.0(3)
C40 C39 B2 123.0(4)
C44 C39 B2 123.9(4)
C41 C40 F16 114.4(5)
C41 C40 C39 125.2(4)
F16 C40 C39 120.4(4)
F17 C41 C40 121.8(5)
F17 C41 C42 118.6(5)
C40 C41 C42 119.6(4)
F18 C42 C43 119.3(5)
F18 C42 C41 121.7(5)
C43 C42 C41 119.0(4)
C42 C43 F19 121.1(5)
C42 C43 C44 119.6(4)
F19 C43 C44 119.3(5)
F20 C44 C43 115.6(5)
F20 C44 C39 120.8(5)
C43 C44 C39 123.7(4)
C1 B1 C17 120.0(3)
C1 B1 C11 105.7(3)
C17 B1 C11 109.7(3)
C1 B1 N1 96.9(3)
C17 B1 N1 108.1(3)
C11 B1 N1 116.4(3)
C23 B2 C39 121.1(3)
C23 B2 C33 107.3(3)
C39 B2 C33 107.7(3)
C23 B2 N2 96.9(3)
C39 B2 N2 107.2(3)
C33 B2 N2 117.1(3)

loop_
_geom_bond_atom_site_label_1
_geom_bond_atom_site_label_2
_geom_bond_distance
F1 C12 1.358(4)
F2 C13 1.349(4)
F3 C14 1.354(4)
F4 C15 1.349(4)
F5 C16 1.363(4)
F6 C18 1.356(4)
F7 C19 1.352(4)
F8 C20 1.353(4)
F9 C21 1.358(4)
F10 C22 1.364(4)
F11 C38 1.368(4)
F12 C37 1.353(4)
F13 C36 1.340(4)
F14 C35 1.359(4)
F15 C34 1.367(4)
F16 C40 1.361(4)
F17 C41 1.348(4)
F18 C42 1.355(4)
F19 C43 1.363(4)
F20 C44 1.358(4)
N1 C10 1.498(4)
N1 C9 1.500(4)
N1 C7 1.525(4)
N1 B1 1.672(5)
N2 C31 1.491(4)
N2 C32 1.508(4)
N2 C29 1.525(4)
N2 B2 1.680(5)
C1 C6 1.391(4)
C1 C2 1.396(4)
C1 B1 1.594(5)
C2 C3 1.384(4)
C2 H2 0.9300
C3 C4 1.376(4)
C3 H3 0.9300
C4 C5 1.386(4)
C4 H4 0.9300
C5 C6 1.383(5)
C5 H5 0.9300
C6 C7 1.506(4)
C7 C8 1.512(4)
C7 H7 0.9800
C8 H8A 0.9600
C8 H8B 0.9600
C8 H8C 0.9600
C9 H9A 0.9600
C9 H9B 0.9600
C9 H9C 0.9600
C10 H10A 0.9600
C10 H10B 0.9600
C10 H10C 0.9600
C11 C12 1.387(5)
C11 C16 1.391(5)
C11 B1 1.671(6)
C12 C13 1.370(5)
C13 C14 1.346(5)
C14 C15 1.363(5)
C15 C16 1.371(5)
C17 C22 1.387(5)
C17 C18 1.388(5)
C17 B1 1.629(5)
C18 C19 1.369(5)
C19 C20 1.353(5)
C20 C21 1.356(5)
C21 C22 1.374(5)
C23 C24 1.398(4)
C23 C28 1.406(4)
C23 B2 1.591(5)
C24 C25 1.384(5)
C24 H24 0.9300
C25 C26 1.382(5)
C25 H25 0.9300
C26 C27 1.388(4)
C26 H26 0.9300
C27 C28 1.377(5)
C27 H27 0.9300
C28 C29 1.512(4)
C29 C30 1.519(4)
C29 H29 0.9800
C30 H30A 0.9600
C30 H30B 0.9600
C30 H30C 0.9600
C31 H31A 0.9600
C31 H431 0.9600
C31 H31C 0.9600
C32 H32A 0.9600
C32 H32B 0.9600
C32 H32C 0.9600
C33 C38 1.388(5)
C33 C34 1.398(5)
C33 B2 1.671(6)
C34 C35 1.363(5)
C35 C36 1.358(5)
C36 C37 1.364(5)
C37 C38 1.373(5)
C39 C40 1.369(5)
C39 C44 1.391(5)
C39 B2 1.631(5)
C40 C41 1.359(5)
C41 C42 1.363(5)
C42 C43 1.359(5)
C43 C44 1.379(5)
